data_2225235
loop_
_publ_author_name
'Deifel, Nicholas P.'
'Cherney, Emily'
'Hunt, David A.'
'Chan, Benny C.'

_publ_section_title
;
 1-Methyl-4<i>H</i>-3,1-benzoxazine-2,4(1<i>H</i>)dione
;
_journal_coeditor_code FJ2280
_journal_issue 3
_journal_name_full 'Acta Crystallographica Section E'
_journal_page_first o665
_journal_paper_doi 10.1107/S1600536810006094
_journal_volume 66
_journal_year 2010
_chemical_formula_iupac 'C9 H7 N O3'
_chemical_formula_moiety 'C9 H7 N O3'
_chemical_formula_sum 'C9 H7 N O3'
_chemical_formula_weight 177.16
_chemical_name_common
;
N-methylisotoic anhydride
;
_chemical_name_systematic
;
1-Methyl-4<i>H</i>-3,1-benzoxazine-2,4(1<i>H</i>)dione
;
_space_group_IT_number 14
_symmetry_cell_setting monoclinic
_symmetry_space_group_name_Hall '-P 2yn'
_symmetry_space_group_name_H-M 'P 1 21/n 1'
_atom_sites_solution_hydrogens geom
_atom_sites_solution_primary direct
_atom_sites_solution_secondary difmap
_audit_creation_method SHELXL-97
_cell_angle_alpha 90.00
_cell_angle_beta 93.599(4)
_cell_angle_gamma 90.00
_cell_formula_units_Z 4
_cell_length_a 7.632(2)
_cell_length_b 8.818(2)
_cell_length_c 11.719(3)
_cell_measurement_reflns_used 5577
_cell_measurement_temperature 296(2)
_cell_measurement_theta_max 59.172
_cell_measurement_theta_min 5.786
_cell_volume 787.1(3)
_computing_cell_refinement 'SAINT-Plus (Bruker, 2008)'
_computing_data_collection 'APEX2 (Bruker, 2008)'
_computing_data_reduction 'SAINT-PlusS (Bruker, 2008)'
_computing_molecular_graphics 'CrystalMaker (CrystalMaker, 2009)'
_computing_publication_material 'WinGX (Farrugia, 1999)'
_computing_structure_refinement 'SHELXL97 (Sheldrick, 2008)'
_computing_structure_solution 'SHELXS97 (Sheldrick, 2008)'
_diffrn_ambient_temperature 296(2)
_diffrn_measured_fraction_theta_full 0.999
_diffrn_measured_fraction_theta_max 0.940
_diffrn_measurement_device_type 'Bruker APEXII CCD'
_diffrn_measurement_method '\w and \f'
_diffrn_radiation_monochromator graphite
_diffrn_radiation_source 'fine-focus sealed tube'
_diffrn_radiation_type MoK\a
_diffrn_radiation_wavelength 0.71073
_diffrn_reflns_av_R_equivalents 0.0285
_diffrn_reflns_av_sigmaI/netI 0.0171
_diffrn_reflns_limit_h_max 10
_diffrn_reflns_limit_h_min -10
_diffrn_reflns_limit_k_max 12
_diffrn_reflns_limit_k_min -9
_diffrn_reflns_limit_l_max 16
_diffrn_reflns_limit_l_min -16
_diffrn_reflns_number 13548
_diffrn_reflns_theta_full 25.00
_diffrn_reflns_theta_max 30.13
_diffrn_reflns_theta_min 2.89
_exptl_absorpt_coefficient_mu 0.114
_exptl_absorpt_correction_T_max 0.934
_exptl_absorpt_correction_T_min 0.902
_exptl_absorpt_correction_type multi-scan
_exptl_absorpt_process_details '(SADABS; Bruker, 2008)'
_exptl_crystal_colour colorless
_exptl_crystal_density_diffrn 1.495
_exptl_crystal_density_method 'not measured'
_exptl_crystal_description block
_exptl_crystal_F_000 368
_exptl_crystal_size_max 0.5
_exptl_crystal_size_mid 0.5
_exptl_crystal_size_min 0.4
_refine_diff_density_max 0.203
_refine_diff_density_min -0.210
_refine_ls_extinction_method none
_refine_ls_goodness_of_fit_ref 1.067
_refine_ls_hydrogen_treatment constr
_refine_ls_matrix_type full
_refine_ls_number_parameters 118
_refine_ls_number_reflns 2191
_refine_ls_number_restraints 0
_refine_ls_restrained_S_all 1.067
_refine_ls_R_factor_all 0.0751
_refine_ls_R_factor_gt 0.0520
_refine_ls_shift/su_max 0.000
_refine_ls_shift/su_mean 0.000
_refine_ls_structure_factor_coef Fsqd
_refine_ls_weighting_details 'calc w=1/[\s^2^(Fo^2^)+(0.0717P)^2^+0.1822P] where P=(Fo^2^+2Fc^2^)/3'
_refine_ls_weighting_scheme calc
_refine_ls_wR_factor_gt 0.1401
_refine_ls_wR_factor_ref 0.1599
_reflns_number_gt 1532
_reflns_number_total 2191
_reflns_threshold_expression >2\s(I)
_cod_data_source_file fj2280.cif
_cod_data_source_block I
_cod_original_cell_volume 787.1(4)
_cod_original_sg_symbol_H-M 'P 21/n'
_cod_database_code 2225235
_cod_database_fobs_code 2225235

loop_
_symmetry_equiv_pos_as_xyz
'x, y, z'
'-x+1/2, y+1/2, -z+1/2'
'-x, -y, -z'
'x-1/2, -y-1/2, z-1/2'

loop_
_atom_site_type_symbol
_atom_site_label
_atom_site_fract_x
_atom_site_fract_y
_atom_site_fract_z
_atom_site_U_iso_or_equiv
_atom_site_adp_type
_atom_site_calc_flag
_atom_site_refinement_flags
_atom_site_occupancy
_atom_site_disorder_assembly
_atom_site_disorder_group
O O3 0.9373(2) 0.59606(17) 0.17004(14) 0.0830(5) Uani d . 1 . .
O O2 0.9649(2) 1.0762(2) 0.27147(12) 0.0906(6) Uani d . 1 . .
O O1 0.93997(16) 0.83752(18) 0.21847(10) 0.0668(4) Uani d . 1 . .
N N1 0.80524(17) 0.76241(15) 0.04367(11) 0.0494(3) Uani d . 1 . .
C C1 0.8953(2) 0.7229(2) 0.14315(15) 0.0576(4) Uani d . 1 . .
C C2 0.9119(2) 0.9903(2) 0.19846(14) 0.0596(5) Uani d . 1 . .
C C3 0.7855(2) 1.1789(2) 0.06087(16) 0.0607(5) Uani d . 1 . .
H H3 0.8214 1.2561 0.1112 0.073 Uiso calc R 1 . .
C C4 0.6984(3) 1.2139(2) -0.04182(18) 0.0662(5) Uani d . 1 . .
H H4 0.6748 1.3144 -0.0613 0.079 Uiso calc R 1 . .
C C5 0.6463(2) 1.0989(2) -0.11575(15) 0.0591(4) Uani d . 1 . .
H H5 0.5872 1.1228 -0.1853 0.071 Uiso calc R 1 . .
C C6 0.6794(2) 0.95018(19) -0.08922(13) 0.0488(4) Uani d . 1 . .
H H6 0.6430 0.8742 -0.1404 0.059 Uiso calc R 1 . .
C C7 0.76789(17) 0.91246(16) 0.01464(11) 0.0402(3) Uani d . 1 . .
C C8 0.82028(18) 1.02777(18) 0.08998(12) 0.0462(4) Uani d . 1 . .
C C9 0.7552(3) 0.6393(2) -0.0348(2) 0.0780(6) Uani d . 1 . .
H H9A 0.6927 0.6799 -0.1016 0.117 Uiso calc PR 0.50 . .
H H9B 0.6811 0.5691 0.0022 0.117 Uiso calc PR 0.50 . .
H H9C 0.8587 0.5878 -0.0567 0.117 Uiso calc PR 0.50 . .
H H9D 0.7956 0.5446 -0.0025 0.117 Uiso calc PR 0.50 . .
H H9E 0.8072 0.6554 -0.1063 0.117 Uiso calc PR 0.50 . .
H H9F 0.6297 0.6367 -0.0474 0.117 Uiso calc PR 0.50 . .

loop_
_atom_site_aniso_label
_atom_site_aniso_U_11
_atom_site_aniso_U_22
_atom_site_aniso_U_33
_atom_site_aniso_U_12
_atom_site_aniso_U_13
_atom_site_aniso_U_23
O3 0.0874(10) 0.0758(10) 0.0840(10) 0.0213(8) -0.0077(8) 0.0243(8)
O2 0.0825(10) 0.1184(14) 0.0673(9) -0.0039(9) -0.0231(7) -0.0386(9)
O1 0.0639(7) 0.0889(10) 0.0455(6) 0.0043(7) -0.0147(5) 0.0028(6)
N1 0.0527(7) 0.0442(7) 0.0499(7) 0.0013(5) -0.0079(5) -0.0009(5)
C1 0.0515(9) 0.0646(11) 0.0558(9) 0.0072(7) -0.0025(7) 0.0104(8)
C2 0.0470(8) 0.0819(13) 0.0489(8) -0.0014(8) -0.0060(6) -0.0148(8)
C3 0.0554(9) 0.0509(10) 0.0758(11) -0.0090(7) 0.0049(8) -0.0169(8)
C4 0.0670(11) 0.0474(10) 0.0839(13) -0.0007(8) 0.0030(9) 0.0084(8)
C5 0.0597(10) 0.0622(11) 0.0549(9) 0.0018(8) -0.0015(7) 0.0128(8)
C6 0.0505(8) 0.0531(9) 0.0418(7) -0.0028(7) -0.0048(6) -0.0009(6)
C7 0.0368(6) 0.0443(8) 0.0393(6) -0.0016(5) 0.0001(5) -0.0022(5)
C8 0.0390(7) 0.0530(9) 0.0463(7) -0.0044(6) 0.0003(5) -0.0095(6)
C9 0.0984(15) 0.0469(10) 0.0854(14) 0.0068(10) -0.0219(11) -0.0154(9)

loop_
_atom_type_symbol
_atom_type_description
_atom_type_scat_dispersion_real
_atom_type_scat_dispersion_imag
_atom_type_scat_source
C C 0.0033 0.0016 'International Tables Vol C Tables 4.2.6.8 and 6.1.1.4'
H H 0.0000 0.0000 'International Tables Vol C Tables 4.2.6.8 and 6.1.1.4'
N N 0.0061 0.0033 'International Tables Vol C Tables 4.2.6.8 and 6.1.1.4'
O O 0.0106 0.0060 'International Tables Vol C Tables 4.2.6.8 and 6.1.1.4'

loop_
_geom_angle_atom_site_label_1
_geom_angle_atom_site_label_2
_geom_angle_atom_site_label_3
_geom_angle_site_symmetry_1
_geom_angle_site_symmetry_3
_geom_angle
_geom_angle_publ_flag
C1 O1 C2 . . 125.43(13) ?
C1 N1 C7 . . 122.51(14) ?
C1 N1 C9 . . 116.62(15) ?
C7 N1 C9 . . 120.81(13) ?
O3 C1 N1 . . 125.14(18) ?
O3 C1 O1 . . 117.80(16) ?
N1 C1 O1 . . 117.06(15) ?
O2 C2 O1 . . 117.05(18) ?
O2 C2 C8 . . 127.4(2) ?
O1 C2 C8 . . 115.59(14) ?
C4 C3 C8 . . 120.15(16) ?
C4 C3 H3 . . 119.9 ?
C8 C3 H3 . . 119.9 ?
C3 C4 C5 . . 119.44(17) ?
C3 C4 H4 . . 120.3 ?
C5 C4 H4 . . 120.3 ?
C6 C5 C4 . . 121.41(16) ?
C6 C5 H5 . . 119.3 ?
C4 C5 H5 . . 119.3 ?
C5 C6 C7 . . 119.98(15) ?
C5 C6 H6 . . 120.0 ?
C7 C6 H6 . . 120.0 ?
C8 C7 N1 . . 119.63(13) ?
C8 C7 C6 . . 118.98(14) ?
N1 C7 C6 . . 121.39(13) ?
C7 C8 C3 . . 120.04(14) ?
C7 C8 C2 . . 119.62(15) ?
C3 C8 C2 . . 120.34(15) ?
N1 C9 H9A . . 109.5 ?
N1 C9 H9B . . 109.5 ?
H9A C9 H9B . . 109.5 ?
N1 C9 H9C . . 109.5 ?
H9A C9 H9C . . 109.5 ?
H9B C9 H9C . . 109.5 ?
N1 C9 H9D . . 109.5 ?
H9A C9 H9D . . 141.1 ?
H9B C9 H9D . . 56.3 ?
H9C C9 H9D . . 56.3 ?
N1 C9 H9E . . 109.5 ?
H9A C9 H9E . . 56.3 ?
H9B C9 H9E . . 141.1 ?
H9C C9 H9E . . 56.3 ?
H9D C9 H9E . . 109.5 ?
N1 C9 H9F . . 109.5 ?
H9A C9 H9F . . 56.3 ?
H9B C9 H9F . . 56.3 ?
H9C C9 H9F . . 141.1 ?
H9D C9 H9F . . 109.5 ?
H9E C9 H9F . . 109.5 ?

loop_
_geom_bond_atom_site_label_1
_geom_bond_atom_site_label_2
_geom_bond_site_symmetry_2
_geom_bond_distance
_geom_bond_publ_flag
O3 C1 . 1.201(2) ?
O2 C2 . 1.194(2) ?
O1 C1 . 1.371(2) ?
O1 C2 . 1.382(3) ?
N1 C1 . 1.361(2) ?
N1 C7 . 1.3912(19) ?
N1 C9 . 1.459(2) ?
C2 C8 . 1.450(2) ?
C3 C4 . 1.373(3) ?
C3 C8 . 1.397(3) ?
C3 H3 . 0.9300 ?
C4 C5 . 1.376(3) ?
C4 H4 . 0.9300 ?
C5 C6 . 1.368(2) ?
C5 H5 . 0.9300 ?
C6 C7 . 1.3944(19) ?
C6 H6 . 0.9300 ?
C7 C8 . 1.3888(19) ?
C9 H9A . 0.9600 ?
C9 H9B . 0.9600 ?
C9 H9C . 0.9600 ?
C9 H9D . 0.9600 ?
C9 H9E . 0.9600 ?
C9 H9F . 0.9600 ?
